data_4004078
loop_
_publ_author_name
'Xue, Jie'
'Wang, Ziyu'
'Comstock, Andrew'
'Wang, Zhiyu'
'Sung, Herman H. Y.'
'Williams, Ian D.'
'Sun, Dali'
'Liu, Junwei'
'Lu, Haipeng'

_publ_section_title
;
 Chemical Control of Magnetic Ordering in Hybrid Fe--Cl Layered Double
 Perovskites
;
_journal_issue 6
_journal_name_full 'Chemistry of Materials'
_journal_page_first 2813
_journal_page_last 2823
_journal_paper_doi 10.1021/acs.chemmater.2c00163
_journal_volume 34
_journal_year 2022
_chemical_formula_moiety 'Ag Cl8 Fe, 2(C4 H14 N2)'
_chemical_formula_sum 'C8 H28 Ag Cl8 Fe N4'
_chemical_formula_weight 627.66
_space_group_crystal_system triclinic
_space_group_IT_number 2
_space_group_name_Hall '-P 1'
_space_group_name_H-M_alt 'P -1'
_atom_sites_solution_hydrogens geom
_audit_creation_date 2021-10-06
_audit_creation_method
;
Olex2 1.5-alpha
(compiled 2021.08.20 svn.r13c46975 for OlexSys, GUI svn.r6405)
;
_cell_angle_alpha 76.162(5)
_cell_angle_beta 89.632(5)
_cell_angle_gamma 89.618(5)
_cell_formula_units_Z 2
_cell_length_a 7.5923(5)
_cell_length_b 10.8224(7)
_cell_length_c 13.3237(7)
_cell_measurement_reflns_used 3707
_cell_measurement_temperature 173.00(10)
_cell_measurement_theta_max 76.2250
_cell_measurement_theta_min 4.1920
_cell_volume 1062.96(12)
_computing_cell_refinement 'CrysAlisPro 1.171.41.93a (Rigaku OD, 2020)'
_computing_data_collection 'CrysAlisPro 1.171.41.93a (Rigaku OD, 2020)'
_computing_data_reduction 'CrysAlisPro 1.171.41.93a (Rigaku OD, 2020)'
_computing_molecular_graphics 'Olex2 1.5-alpha (Dolomanov et al., 2009)'
_computing_publication_material 'Olex2 1.5-alpha (Dolomanov et al., 2009)'
_computing_structure_refinement 'SHELXL 2014/7 (Sheldrick, 2015)'
_diffrn_ambient_environment N~2~
_diffrn_ambient_temperature 173.00(10)
_diffrn_detector 'CCD plate'
_diffrn_detector_area_resol_mean 5.1788
_diffrn_detector_type Atlas
_diffrn_measured_fraction_theta_full 0.994
_diffrn_measured_fraction_theta_max 0.953
_diffrn_measurement_details
;
List of Runs (angles in degrees, time in seconds):

  # Type    Start    End  Width  t~exp~   \w     \q     \k     \f   Frames
--------------------------------------------------------------------------
  1  \w     37.00 137.00   1.00   12.00    --  113.00 -30.00 -60.00  100
  2  \w   -111.00 -24.00   1.00    3.00    --  -39.95 -37.00-180.00   87
  3  \w    -64.00  42.00   1.00    3.00    --  -39.95  19.00   0.00  106
  4  \w     47.00  81.00   1.00    3.00    --   39.95-125.00 -60.00   34
  5  \w     16.00  70.00   1.00    3.00    --   39.95 -99.00  30.00   54
  6  \w    -19.00  74.00   1.00    3.00    --   39.95 -77.00  90.00   93
  7  \w     45.00 141.00   1.00   12.00    --  113.00 -45.00  30.00   96
  8  \w     50.00 109.00   1.00   12.00    --  113.00-111.00  60.00   59
  9  \w     82.00 115.00   1.00   12.00    --  113.00-133.00 147.00   33
 10  \w     43.00 142.00   1.00   12.00    --  113.00 -61.00 150.00   99
 11  \w     35.00 107.00   1.00   12.00    --  113.00-111.00 -30.00   72
 12  \w    108.00 178.00   1.00   12.00    --  113.00  77.00 120.00   70
 13  \w     47.00 107.00   1.00   12.00    --  113.00 -94.00 150.00   60
 14  \w     30.00 169.00   1.00   12.00    --  113.00 -15.00 120.00  139
;
_diffrn_measurement_device 'kappa diffractometer'
_diffrn_measurement_device_type 'SuperNova, Dual, Cu at zero, Atlas'
_diffrn_measurement_method '\w scans'
_diffrn_orient_matrix_type 'CrysAlisPro convention (1999,Acta A55,543-557)'
_diffrn_orient_matrix_UB_11 0.0081077000
_diffrn_orient_matrix_UB_12 0.0381078000
_diffrn_orient_matrix_UB_13 -0.1189819000
_diffrn_orient_matrix_UB_21 -0.1262617000
_diffrn_orient_matrix_UB_22 -0.1093221000
_diffrn_orient_matrix_UB_23 -0.0046315000
_diffrn_orient_matrix_UB_31 -0.1586430000
_diffrn_orient_matrix_UB_32 0.0899435000
_diffrn_orient_matrix_UB_33 -0.0016362000
_diffrn_radiation_monochromator mirror
_diffrn_radiation_probe x-ray
_diffrn_radiation_type CuK\a
_diffrn_radiation_wavelength 1.54184
_diffrn_reflns_av_R_equivalents 0.0321
_diffrn_reflns_av_unetI/netI 0.0506
_diffrn_reflns_Laue_measured_fraction_full 0.994
_diffrn_reflns_Laue_measured_fraction_max 0.953
_diffrn_reflns_limit_h_max 7
_diffrn_reflns_limit_h_min -9
_diffrn_reflns_limit_k_max 13
_diffrn_reflns_limit_k_min -10
_diffrn_reflns_limit_l_max 16
_diffrn_reflns_limit_l_min -15
_diffrn_reflns_number 6809
_diffrn_reflns_point_group_measured_fraction_full 0.994
_diffrn_reflns_point_group_measured_fraction_max 0.953
_diffrn_reflns_theta_full 67.684
_diffrn_reflns_theta_max 77.175
_diffrn_reflns_theta_min 3.416
_diffrn_source 'micro-focus sealed X-ray tube'
_diffrn_source_current 0.80
_diffrn_source_power 0.040
_diffrn_source_target Cu
_diffrn_source_type 'SuperNova (Cu) X-ray Source'
_diffrn_source_voltage 50
_exptl_absorpt_coefficient_mu 22.117
_exptl_absorpt_correction_T_max 1.00000
_exptl_absorpt_correction_T_min 0.31870
_exptl_absorpt_correction_type multi-scan
_exptl_absorpt_process_details
;
CrysAlisPro 1.171.41.93a (Rigaku Oxford Diffraction, 2020)
Empirical absorption correction using spherical harmonics,
implemented in SCALE3 ABSPACK scaling algorithm.
;
_exptl_crystal_colour red
_exptl_crystal_colour_primary red
_exptl_crystal_density_diffrn 1.961
_exptl_crystal_description block
_exptl_crystal_F_000 626
_exptl_crystal_size_max 0.12
_exptl_crystal_size_mid 0.08
_exptl_crystal_size_min 0.05
_refine_diff_density_max 1.077
_refine_diff_density_min -1.216
_refine_diff_density_rms 0.155
_refine_ls_extinction_method none
_refine_ls_goodness_of_fit_ref 1.055
_refine_ls_hydrogen_treatment constr
_refine_ls_matrix_type full
_refine_ls_number_parameters 206
_refine_ls_number_reflns 4299
_refine_ls_number_restraints 87
_refine_ls_restrained_S_all 1.061
_refine_ls_R_factor_all 0.0513
_refine_ls_R_factor_gt 0.0421
_refine_ls_shift/su_max 0.001
_refine_ls_shift/su_mean 0.000
_refine_ls_structure_factor_coef Fsqd
_refine_ls_weighting_details 'w=1/[\s^2^(Fo^2^)+(0.0625P)^2^+0.3806P] where P=(Fo^2^+2Fc^2^)/3'
_refine_ls_weighting_scheme calc
_refine_ls_wR_factor_gt 0.1104
_refine_ls_wR_factor_ref 0.1181
_reflns_Friedel_coverage 0.000
_reflns_number_gt 3639
_reflns_number_total 4299
_reflns_threshold_expression 'I > 2\s(I)'
_cod_data_source_file cm2c00163_si_002.cif
_cod_data_source_block xuejie20_173k_auto
_cod_original_cell_volume 1062.96(11)
_cod_database_code 4004078
_shelx_shelxl_version_number 2014/7
_shelx_space_group_comment
;
The symmetry employed for this shelxl refinement is uniquely defined
by the following loop, which should always be used as a source of
symmetry information in preference to the above space-group names.
They are only intended as comments.
;
_shelx_estimated_absorpt_t_max 0.404
_shelx_estimated_absorpt_t_min 0.177
_olex2_refinement_description
;
1. Fixed Uiso
 At 1.2 times of:
  All C(H,H) groups, All N(H,H,H) groups
2. Rigid body (RIGU) restrains
 Ag1, Ag2, Fe1, Cl1, Cl2, Cl3, Cl4, Cl5, Cl6, Cl7, Cl8
 with sigma for 1-2 distances of 0.001 and sigma for 1-3 distances of 0.001
3.a Secondary CH2 refined with riding coordinates:
 C1(H1D,H1E), C2(H2D,H2E), C3(H3A,H3B), C4(H4A,H4B), C5(H5A,H5B), C6(H6A,H6B),
 C7(H7A,H7B), C8(H8A,H8B)
3.b Idealised Me refined as rotating group:
 N1(H1A,H1B,H1C), N2(H2A,H2B,H2C), N3(H3C,H3D,H3E), N4(H4C,H4D,H4E)
;
_olex2_submission_special_instructions 'No special instructions were received'
_oxdiff_exptl_absorpt_empirical_details
;
Empirical correction (ABSPACK) includes:
- Absorption correction using spherical harmonics
- Frame scaling
;
_oxdiff_exptl_absorpt_empirical_full_max 2.157
_oxdiff_exptl_absorpt_empirical_full_min 0.643

loop_
_space_group_symop_operation_xyz
'x, y, z'
'-x, -y, -z'

loop_
_atom_site_label
_atom_site_type_symbol
_atom_site_fract_x
_atom_site_fract_y
_atom_site_fract_z
_atom_site_U_iso_or_equiv
_atom_site_adp_type
_atom_site_occupancy
_atom_site_site_symmetry_order
_atom_site_calc_flag
_atom_site_refinement_flags_posn
_atom_site_refinement_flags_adp
_atom_site_refinement_flags_occupancy
_atom_site_disorder_assembly
_atom_site_disorder_group
Ag1 Ag 0.0000 0.5000 0.5000 0.02495(14) Uani 1 2 d S U P . .
Ag2 Ag 1.0000 1.0000 0.0000 0.02434(14) Uani 1 2 d S U P . .
Fe1 Fe 0.50609(9) 0.73341(6) 0.23933(5) 0.01503(16) Uani 1 1 d . U . . .
Cl1 Cl 0.04914(15) 0.34233(10) 0.39665(8) 0.0243(2) Uani 1 1 d . U . . .
Cl2 Cl 0.95001(15) 1.14368(11) 0.11965(9) 0.0256(2) Uani 1 1 d . U . . .
Cl3 Cl 0.28036(13) 0.64724(10) 0.36093(8) 0.0197(2) Uani 1 1 d . U . . .
Cl4 Cl 0.73676(13) 0.81859(10) 0.11912(8) 0.0209(2) Uani 1 1 d . U . . .
Cl5 Cl 0.29401(14) 0.87211(11) 0.13323(8) 0.0228(2) Uani 1 1 d . U . . .
Cl6 Cl 0.71480(14) 0.59920(11) 0.34829(8) 0.0230(2) Uani 1 1 d . U . . .
Cl7 Cl 0.45065(14) 0.57742(10) 0.14517(8) 0.0231(2) Uani 1 1 d . U . . .
Cl8 Cl 0.55817(14) 0.89419(10) 0.33033(8) 0.0219(2) Uani 1 1 d . U . . .
N1 N 0.5320(5) 0.1369(4) 0.0959(3) 0.0247(8) Uani 1 1 d . . . . .
H1A H 0.4866 0.0594 0.1267 0.030 Uiso 1 1 calc R U . . .
H1B H 0.6438 0.1423 0.1186 0.030 Uiso 1 1 calc R U . . .
H1C H 0.5333 0.1467 0.0262 0.030 Uiso 1 1 calc R U . . .
N2 N 0.4622(6) 0.3411(4) 0.4306(3) 0.0262(8) Uani 1 1 d . . . . .
H2A H 0.4630 0.3325 0.5002 0.031 Uiso 1 1 calc R U . . .
H2B H 0.3493 0.3385 0.4088 0.031 Uiso 1 1 calc R U . . .
H2C H 0.5113 0.4169 0.3986 0.031 Uiso 1 1 calc R U . . .
C1 C 0.5652(7) 0.2357(5) 0.4048(4) 0.0272(10) Uani 1 1 d . . . . .
H1D H 0.5094 0.1537 0.4383 0.033 Uiso 1 1 calc R U . . .
H1E H 0.6856 0.2353 0.4330 0.033 Uiso 1 1 calc R U . . .
C2 C 0.5774(6) 0.2469(5) 0.2893(4) 0.0234(9) Uani 1 1 d . . . . .
H2D H 0.6658 0.1845 0.2767 0.028 Uiso 1 1 calc R U . . .
H2E H 0.6211 0.3329 0.2556 0.028 Uiso 1 1 calc R U . . .
C3 C 0.4051(6) 0.2250(5) 0.2374(4) 0.0221(9) Uani 1 1 d . . . . .
H3A H 0.3623 0.1384 0.2698 0.027 Uiso 1 1 calc R U . . .
H3B H 0.3158 0.2864 0.2505 0.027 Uiso 1 1 calc R U . . .
C4 C 0.4207(7) 0.2389(5) 0.1226(4) 0.0260(10) Uani 1 1 d . . . . .
H4A H 0.3016 0.2364 0.0934 0.031 Uiso 1 1 calc R U . . .
H4B H 0.4726 0.3229 0.0904 0.031 Uiso 1 1 calc R U . . .
N3 N -0.0137(5) 0.8927(4) 0.3019(3) 0.0246(8) Uani 1 1 d . . . . .
H3C H -0.1224 0.8589 0.3191 0.030 Uiso 1 1 calc R U . . .
H3D H 0.0535 0.8370 0.2767 0.030 Uiso 1 1 calc R U . . .
H3E H -0.0244 0.9670 0.2528 0.030 Uiso 1 1 calc R U . . .
C5 C 0.0711(6) 0.9176(5) 0.3946(3) 0.0229(9) Uani 1 1 d . . . . .
H5A H 0.1817 0.9649 0.3737 0.027 Uiso 1 1 calc R U . . .
H5B H 0.1020 0.8354 0.4423 0.027 Uiso 1 1 calc R U . . .
C6 C -0.0438(6) 0.9924(5) 0.4507(4) 0.0234(9) Uani 1 1 d . . . . .
H6A H -0.1578 0.9484 0.4680 0.028 Uiso 1 1 calc R U . . .
H6B H -0.0677 1.0775 0.4052 0.028 Uiso 1 1 calc R U . . .
N4 N 0.0274(5) 0.5742(4) 0.1806(3) 0.0259(9) Uani 1 1 d . . . . .
H4C H 0.0342 0.5500 0.2508 0.031 Uiso 1 1 calc R U . . .
H4D H -0.0270 0.6514 0.1615 0.031 Uiso 1 1 calc R U . . .
H4E H 0.1378 0.5797 0.1530 0.031 Uiso 1 1 calc R U . . .
C7 C -0.0881(6) 0.5090(5) 0.0262(4) 0.0247(10) Uani 1 1 d . . . . .
H7A H -0.1283 0.5982 0.0007 0.030 Uiso 1 1 calc R U . . .
H7B H -0.1776 0.4531 0.0065 0.030 Uiso 1 1 calc R U . . .
C8 C -0.0748(7) 0.4790(5) 0.1425(4) 0.0258(10) Uani 1 1 d . . . . .
H8A H -0.1950 0.4742 0.1723 0.031 Uiso 1 1 calc R U . . .
H8B H -0.0186 0.3944 0.1669 0.031 Uiso 1 1 calc R U . . .

loop_
_atom_site_aniso_label
_atom_site_aniso_U_11
_atom_site_aniso_U_22
_atom_site_aniso_U_33
_atom_site_aniso_U_23
_atom_site_aniso_U_13
_atom_site_aniso_U_12
Ag1 0.0251(3) 0.0288(3) 0.0212(2) -0.00671(18) 0.00330(17) 0.00264(19)
Ag2 0.0250(3) 0.0280(3) 0.0202(2) -0.00631(18) 0.00228(17) 0.00285(19)
Fe1 0.0119(3) 0.0191(3) 0.0128(3) -0.0014(2) 0.0018(2) 0.0004(2)
Cl1 0.0223(5) 0.0256(5) 0.0246(5) -0.0056(4) 0.0046(4) 0.0011(4)
Cl2 0.0221(5) 0.0268(5) 0.0294(5) -0.0097(4) 0.0038(4) 0.0001(4)
Cl3 0.0168(5) 0.0228(5) 0.0182(4) -0.0022(4) 0.0059(3) -0.0011(4)
Cl4 0.0159(5) 0.0282(5) 0.0176(4) -0.0034(4) 0.0048(3) -0.0036(4)
Cl5 0.0175(5) 0.0292(5) 0.0190(4) -0.0006(4) 0.0007(3) 0.0069(4)
Cl6 0.0179(5) 0.0298(5) 0.0187(4) -0.0008(4) -0.0001(3) 0.0079(4)
Cl7 0.0185(5) 0.0267(5) 0.0268(5) -0.0119(4) 0.0031(4) -0.0011(4)
Cl8 0.0203(5) 0.0246(5) 0.0222(5) -0.0085(4) 0.0042(4) -0.0019(4)
N1 0.021(2) 0.032(2) 0.0214(18) -0.0070(16) 0.0022(15) -0.0010(17)
N2 0.025(2) 0.034(2) 0.0212(18) -0.0110(17) -0.0017(15) 0.0006(17)
C1 0.029(3) 0.034(3) 0.018(2) -0.0059(19) -0.0030(18) 0.010(2)
C2 0.020(2) 0.029(2) 0.021(2) -0.0059(18) 0.0021(17) 0.0013(18)
C3 0.018(2) 0.028(2) 0.022(2) -0.0086(18) 0.0044(16) 0.0014(18)
C4 0.030(3) 0.029(2) 0.018(2) -0.0027(18) -0.0008(18) 0.007(2)
N3 0.021(2) 0.033(2) 0.0221(18) -0.0107(17) 0.0049(15) 0.0028(16)
C5 0.019(2) 0.032(2) 0.019(2) -0.0077(18) -0.0016(17) 0.0030(18)
C6 0.020(2) 0.028(2) 0.023(2) -0.0074(19) -0.0019(18) 0.0051(18)
N4 0.021(2) 0.036(2) 0.0238(19) -0.0126(17) 0.0048(15) -0.0019(17)
C7 0.022(2) 0.033(2) 0.020(2) -0.0072(19) -0.0004(18) 0.0014(19)
C8 0.026(2) 0.031(2) 0.021(2) -0.0082(19) 0.0065(18) -0.010(2)

loop_
_atom_type_symbol
_atom_type_description
_atom_type_scat_dispersion_real
_atom_type_scat_dispersion_imag
_atom_type_scat_source
C C 0.0181 0.0091 'International Tables Vol C Tables 4.2.6.8 and 6.1.1.4'
H H 0.0000 0.0000 'International Tables Vol C Tables 4.2.6.8 and 6.1.1.4'
Ag Ag 0.1306 4.2820 'International Tables Vol C Tables 4.2.6.8 and 6.1.1.4'
Cl Cl 0.3639 0.7018 'International Tables Vol C Tables 4.2.6.8 and 6.1.1.4'
Fe Fe -1.1336 3.1974 'International Tables Vol C Tables 4.2.6.8 and 6.1.1.4'
N N 0.0311 0.0180 'International Tables Vol C Tables 4.2.6.8 and 6.1.1.4'

loop_
_geom_angle_atom_site_label_1
_geom_angle_atom_site_label_2
_geom_angle_atom_site_label_3
_geom_angle
_geom_angle_site_symmetry_1
_geom_angle_site_symmetry_3
_geom_angle_publ_flag
Cl1 Ag1 Cl1 180.0 2_566 . ?
Cl1 Ag1 Cl3 83.70(3) . . ?
Cl1 Ag1 Cl3 96.30(3) . 2_566 ?
Cl1 Ag1 Cl3 96.30(3) 2_566 . ?
Cl1 Ag1 Cl3 83.70(3) 2_566 2_566 ?
Cl1 Ag1 Cl6 84.87(3) 2_566 2_666 ?
Cl1 Ag1 Cl6 84.87(3) . 1_455 ?
Cl1 Ag1 Cl6 95.13(3) . 2_666 ?
Cl1 Ag1 Cl6 95.13(3) 2_566 1_455 ?
Cl3 Ag1 Cl3 180.00(3) 2_566 . ?
Cl6 Ag1 Cl3 92.60(3) 1_455 . ?
Cl6 Ag1 Cl3 87.40(3) 1_455 2_566 ?
Cl6 Ag1 Cl3 87.40(3) 2_666 . ?
Cl6 Ag1 Cl3 92.60(3) 2_666 2_566 ?
Cl6 Ag1 Cl6 180.0 2_666 1_455 ?
Cl2 Ag2 Cl2 180.00(5) 2_775 . ?
Cl2 Ag2 Cl4 89.71(3) 2_775 2_775 ?
Cl2 Ag2 Cl4 90.29(3) 2_775 . ?
Cl2 Ag2 Cl4 90.29(3) . 2_775 ?
Cl2 Ag2 Cl4 89.71(3) . . ?
Cl2 Ag2 Cl5 89.94(3) 2_775 2_675 ?
Cl2 Ag2 Cl5 89.94(3) . 1_655 ?
Cl2 Ag2 Cl5 90.06(3) . 2_675 ?
Cl2 Ag2 Cl5 90.06(3) 2_775 1_655 ?
Cl4 Ag2 Cl4 180.0 . 2_775 ?
Cl5 Ag2 Cl4 88.09(3) 1_655 2_775 ?
Cl5 Ag2 Cl4 91.91(3) 1_655 . ?
Cl5 Ag2 Cl4 91.91(3) 2_675 2_775 ?
Cl5 Ag2 Cl4 88.09(3) 2_675 . ?
Cl5 Ag2 Cl5 180.0 2_675 1_655 ?
Cl3 Fe1 Cl4 179.05(5) . . ?
Cl3 Fe1 Cl5 90.42(4) . . ?
Cl3 Fe1 Cl6 88.88(4) . . ?
Cl4 Fe1 Cl5 90.50(4) . . ?
Cl6 Fe1 Cl4 90.20(4) . . ?
Cl6 Fe1 Cl5 178.35(5) . . ?
Cl7 Fe1 Cl3 90.81(4) . . ?
Cl7 Fe1 Cl4 89.46(4) . . ?
Cl7 Fe1 Cl5 89.32(4) . . ?
Cl7 Fe1 Cl6 92.19(5) . . ?
Cl7 Fe1 Cl8 178.49(5) . . ?
Cl8 Fe1 Cl3 89.63(4) . . ?
Cl8 Fe1 Cl4 90.12(4) . . ?
Cl8 Fe1 Cl5 89.23(4) . . ?
Cl8 Fe1 Cl6 89.27(4) . . ?
Fe1 Cl3 Ag1 170.49(5) . . ?
Fe1 Cl4 Ag2 160.52(5) . . ?
Fe1 Cl5 Ag2 169.65(5) . 1_455 ?
Fe1 Cl6 Ag1 163.86(5) . 1_655 ?
H1A N1 H1B 109.5 . . ?
H1A N1 H1C 109.5 . . ?
H1B N1 H1C 109.5 . . ?
C4 N1 H1A 109.5 . . ?
C4 N1 H1B 109.5 . . ?
C4 N1 H1C 109.5 . . ?
H2A N2 H2B 109.5 . . ?
H2A N2 H2C 109.5 . . ?
H2B N2 H2C 109.5 . . ?
C1 N2 H2A 109.5 . . ?
C1 N2 H2B 109.5 . . ?
C1 N2 H2C 109.5 . . ?
N2 C1 H1D 109.1 . . ?
N2 C1 H1E 109.1 . . ?
N2 C1 C2 112.6(4) . . ?
H1D C1 H1E 107.8 . . ?
C2 C1 H1D 109.1 . . ?
C2 C1 H1E 109.1 . . ?
C1 C2 H2D 108.4 . . ?
C1 C2 H2E 108.4 . . ?
C1 C2 C3 115.3(4) . . ?
H2D C2 H2E 107.5 . . ?
C3 C2 H2D 108.4 . . ?
C3 C2 H2E 108.4 . . ?
C2 C3 H3A 108.7 . . ?
C2 C3 H3B 108.7 . . ?
H3A C3 H3B 107.6 . . ?
C4 C3 C2 114.1(4) . . ?
C4 C3 H3A 108.7 . . ?
C4 C3 H3B 108.7 . . ?
N1 C4 C3 112.5(4) . . ?
N1 C4 H4A 109.1 . . ?
N1 C4 H4B 109.1 . . ?
C3 C4 H4A 109.1 . . ?
C3 C4 H4B 109.1 . . ?
H4A C4 H4B 107.8 . . ?
H3C N3 H3D 109.5 . . ?
H3C N3 H3E 109.5 . . ?
H3D N3 H3E 109.5 . . ?
C5 N3 H3C 109.5 . . ?
C5 N3 H3D 109.5 . . ?
C5 N3 H3E 109.5 . . ?
N3 C5 H5A 109.0 . . ?
N3 C5 H5B 109.0 . . ?
N3 C5 C6 113.0(4) . . ?
H5A C5 H5B 107.8 . . ?
C6 C5 H5A 109.0 . . ?
C6 C5 H5B 109.0 . . ?
C5 C6 C6 111.0(5) . 2_576 ?
C5 C6 H6A 109.4 . . ?
C5 C6 H6B 109.4 . . ?
C6 C6 H6A 109.4 2_576 . ?
C6 C6 H6B 109.4 2_576 . ?
H6A C6 H6B 108.0 . . ?
H4C N4 H4D 109.5 . . ?
H4C N4 H4E 109.5 . . ?
H4D N4 H4E 109.5 . . ?
C8 N4 H4C 109.5 . . ?
C8 N4 H4D 109.5 . . ?
C8 N4 H4E 109.5 . . ?
C7 C7 H7A 109.1 2_565 . ?
C7 C7 H7B 109.1 2_565 . ?
H7A C7 H7B 107.8 . . ?
C8 C7 C7 112.6(5) . 2_565 ?
C8 C7 H7A 109.1 . . ?
C8 C7 H7B 109.1 . . ?
N4 C8 C7 113.2(4) . . ?
N4 C8 H8A 108.9 . . ?
N4 C8 H8B 108.9 . . ?
C7 C8 H8A 108.9 . . ?
C7 C8 H8B 108.9 . . ?
H8A C8 H8B 107.7 . . ?

loop_
_geom_bond_atom_site_label_1
_geom_bond_atom_site_label_2
_geom_bond_distance
_geom_bond_site_symmetry_2
_geom_bond_publ_flag
Ag1 Cl1 2.4609(10) 2_566 ?
Ag1 Cl1 2.4609(10) . ?
Ag1 Cl3 3.0142(10) 2_566 ?
Ag1 Cl3 3.0143(10) . ?
Ag1 Cl6 2.9857(11) 2_666 ?
Ag1 Cl6 2.9857(11) 1_455 ?
Ag2 Cl2 2.5048(11) . ?
Ag2 Cl2 2.5047(11) 2_775 ?
Ag2 Cl4 2.9815(10) 2_775 ?
Ag2 Cl4 2.9815(10) . ?
Ag2 Cl5 2.9806(11) 2_675 ?
Ag2 Cl5 2.9806(11) 1_655 ?
Fe1 Cl3 2.3863(11) . ?
Fe1 Cl4 2.4002(11) . ?
Fe1 Cl5 2.4137(12) . ?
Fe1 Cl6 2.3913(12) . ?
Fe1 Cl7 2.3728(12) . ?
Fe1 Cl8 2.3829(12) . ?
Cl5 Ag2 2.9806(11) 1_455 ?
Cl6 Ag1 2.9857(11) 1_655 ?
N1 H1A 0.9100 . ?
N1 H1B 0.9100 . ?
N1 H1C 0.9100 . ?
N1 C4 1.494(6) . ?
N2 H2A 0.9100 . ?
N2 H2B 0.9100 . ?
N2 H2C 0.9100 . ?
N2 C1 1.484(6) . ?
C1 H1D 0.9900 . ?
C1 H1E 0.9900 . ?
C1 C2 1.517(6) . ?
C2 H2D 0.9900 . ?
C2 H2E 0.9900 . ?
C2 C3 1.529(7) . ?
C3 H3A 0.9900 . ?
C3 H3B 0.9900 . ?
C3 C4 1.505(6) . ?
C4 H4A 0.9900 . ?
C4 H4B 0.9900 . ?
N3 H3C 0.9100 . ?
N3 H3D 0.9100 . ?
N3 H3E 0.9100 . ?
N3 C5 1.478(6) . ?
C5 H5A 0.9900 . ?
C5 H5B 0.9900 . ?
C5 C6 1.498(6) . ?
C6 C6 1.520(9) 2_576 ?
C6 H6A 0.9900 . ?
C6 H6B 0.9900 . ?
N4 H4C 0.9100 . ?
N4 H4D 0.9100 . ?
N4 H4E 0.9100 . ?
N4 C8 1.479(6) . ?
C7 C7 1.538(9) 2_565 ?
C7 H7A 0.9900 . ?
C7 H7B 0.9900 . ?
C7 C8 1.509(6) . ?
C8 H8A 0.9900 . ?
C8 H8B 0.9900 . ?

loop_
_geom_torsion_atom_site_label_1
_geom_torsion_atom_site_label_2
_geom_torsion_atom_site_label_3
_geom_torsion_atom_site_label_4
_geom_torsion
_geom_torsion_site_symmetry_1
_geom_torsion_site_symmetry_2
_geom_torsion_site_symmetry_3
_geom_torsion_site_symmetry_4
_geom_torsion_publ_flag
N2 C1 C2 C3 -69.2(6) . . . . ?
C1 C2 C3 C4 179.0(4) . . . . ?
C2 C3 C4 N1 67.3(6) . . . . ?
N3 C5 C6 C6 176.0(5) . . . 2_576 ?
C7 C7 C8 N4 70.6(7) 2_565 . . . ?
